data_7703753
loop_
_publ_author_name
'B\'arta, Ond\<rej'
'Gyepes, R\'obert'
'C\'isa\<rov\'a, Ivana'
'Alemayehu, Adam'
'\<St\<epni\<cka, Petr'

_publ_section_title
;
 Synthesis and study of Fe \\rightarrow Pd interactions in unsymmetric
 Pd(ii) complexes with phosphinoferrocene guanidine ligands.
;
_journal_issue 14
_journal_name_full 'Dalton transactions (Cambridge, England : 2003)'
_journal_page_first 4225
_journal_page_last 4229
_journal_paper_doi 10.1039/d0dt00812e
_journal_volume 49
_journal_year 2020
_chemical_formula_moiety 'C35 H42 Cl2 Fe N3 P Pd'
_chemical_formula_sum 'C35 H42 Cl2 Fe N3 P Pd'
_chemical_formula_weight 768.83
_space_group_crystal_system triclinic
_space_group_IT_number 2
_space_group_name_Hall '-P 1'
_space_group_name_H-M_alt 'P -1'
_atom_sites_solution_hydrogens mixed
_atom_sites_solution_primary direct
_atom_sites_solution_secondary difmap
_audit_creation_method SHELXL-2017/1
_audit_update_record
;
2020-02-22 deposited with the CCDC.	2020-03-16 downloaded from the CCDC.
;
_cell_angle_alpha 84.5990(10)
_cell_angle_beta 75.1010(10)
_cell_angle_gamma 81.174(2)
_cell_formula_units_Z 2
_cell_length_a 11.7326(6)
_cell_length_b 11.9790(6)
_cell_length_c 12.1754(6)
_cell_measurement_reflns_used 9781
_cell_measurement_temperature 120(2)
_cell_measurement_theta_max 27.52
_cell_measurement_theta_min 2.56
_cell_volume 1631.40(14)
_computing_cell_refinement 'SAINT V8.38A (Bruker AXS Inc., 2017)'
_computing_data_collection 'Bruker Instrument Service vV6.2.10'
_computing_data_reduction 'SAINT V8.38A (Bruker AXS Inc., 2017)'
_computing_molecular_graphics 'PLATON (Spek, 2019)'
_computing_publication_material 'PLATON (Spek, 2019)'
_computing_structure_refinement 'SHELXL-2017/1 (Sheldrick, 2017)'
_computing_structure_solution 'SHELXT 2014/5 (Sheldrick, 2014)'
_diffrn_ambient_temperature 120(2)
_diffrn_measured_fraction_theta_full 0.997
_diffrn_measured_fraction_theta_max 0.997
_diffrn_measurement_device_type 'Bruker D8 VENTURE Kappa Duo PHOTON 100 CMOS'
_diffrn_measurement_method '\f and \w scans'
_diffrn_radiation_monochromator 'Quazar Mo multilayer optic'
_diffrn_radiation_source 'I\mS micro-focus sealed tube'
_diffrn_radiation_type MoK\a
_diffrn_radiation_wavelength 0.71073
_diffrn_reflns_av_R_equivalents 0.0194
_diffrn_reflns_av_unetI/netI 0.0171
_diffrn_reflns_Laue_measured_fraction_full 0.997
_diffrn_reflns_Laue_measured_fraction_max 0.997
_diffrn_reflns_limit_h_max 15
_diffrn_reflns_limit_h_min -15
_diffrn_reflns_limit_k_max 15
_diffrn_reflns_limit_k_min -15
_diffrn_reflns_limit_l_max 15
_diffrn_reflns_limit_l_min -14
_diffrn_reflns_number 32420
_diffrn_reflns_point_group_measured_fraction_full 0.997
_diffrn_reflns_point_group_measured_fraction_max 0.997
_diffrn_reflns_theta_full 25.242
_diffrn_reflns_theta_max 27.524
_diffrn_reflns_theta_min 2.514
_exptl_absorpt_coefficient_mu 1.239
_exptl_absorpt_correction_T_max 0.71
_exptl_absorpt_correction_T_min 0.67
_exptl_absorpt_correction_type multi-scan
_exptl_absorpt_process_details 'SADABS-2016/2 - Bruker AXS'
_exptl_crystal_colour red
_exptl_crystal_density_diffrn 1.565
_exptl_crystal_description prism
_exptl_crystal_F_000 788
_exptl_crystal_size_max 0.49
_exptl_crystal_size_mid 0.34
_exptl_crystal_size_min 0.29
_refine_diff_density_max 0.462
_refine_diff_density_min -0.577
_refine_diff_density_rms 0.059
_refine_ls_extinction_coef 0.0085(4)
_refine_ls_extinction_expression Fc^*^=kFc[1+0.001xFc^2^\l^3^/sin(2\q)]^-1/4^
_refine_ls_extinction_method 'SHELXL-2017/1 (Sheldrick 2017)'
_refine_ls_goodness_of_fit_ref 1.054
_refine_ls_hydrogen_treatment constr
_refine_ls_matrix_type full
_refine_ls_number_parameters 389
_refine_ls_number_reflns 7490
_refine_ls_number_restraints 0
_refine_ls_restrained_S_all 1.054
_refine_ls_R_factor_all 0.0213
_refine_ls_R_factor_gt 0.0195
_refine_ls_shift/su_max 0.003
_refine_ls_shift/su_mean 0.000
_refine_ls_structure_factor_coef Fsqd
_refine_ls_weighting_details 'w=1/[\s^2^(Fo^2^)+(0.0163P)^2^+1.4362P] where P=(Fo^2^+2Fc^2^)/3'
_refine_ls_weighting_scheme calc
_refine_ls_wR_factor_gt 0.0467
_refine_ls_wR_factor_ref 0.0477
_reflns_Friedel_coverage 0.000
_reflns_number_gt 7086
_reflns_number_total 7490
_reflns_threshold_expression 'I > 2\s(I)'
_cod_data_source_file d0dt00812e3.cif
_cod_data_source_block ob155
_cod_depositor_comments 'Adding full bibliography for 7703751--7703757.cif.'
_cod_database_code 7703753
_shelx_shelxl_version_number 2017/1
_shelx_space_group_comment
;
The symmetry employed for this shelxl refinement is uniquely defined
by the following loop, which should always be used as a source of
symmetry information in preference to the above space-group names.
They are only intended as comments.
;
_shelx_estimated_absorpt_t_min 0.582
_shelx_estimated_absorpt_t_max 0.715

loop_
_space_group_symop_operation_xyz
'x, y, z'
'-x, -y, -z'

loop_
_atom_site_label
_atom_site_type_symbol
_atom_site_fract_x
_atom_site_fract_y
_atom_site_fract_z
_atom_site_U_iso_or_equiv
_atom_site_adp_type
_atom_site_occupancy
_atom_site_site_symmetry_order
_atom_site_calc_flag
_atom_site_refinement_flags_posn
_atom_site_refinement_flags_adp
_atom_site_refinement_flags_occupancy
_atom_site_disorder_assembly
_atom_site_disorder_group
Pd Pd 0.42779(2) 0.67866(2) 0.26723(2) 0.00994(4) Uani 1 1 d . . . . .
Cl1 Cl 0.57305(3) 0.52727(3) 0.18692(3) 0.01622(8) Uani 1 1 d . . . . .
Cl2 Cl 0.57622(3) 0.78500(3) 0.26026(3) 0.01769(8) Uani 1 1 d . . . . .
Fe Fe 0.21068(2) 0.56931(2) 0.52844(2) 0.01314(5) Uani 1 1 d . . . . .
P P 0.28516(3) 0.80541(3) 0.37064(3) 0.01093(8) Uani 1 1 d . . . . .
N1 N 0.30267(11) 0.57526(10) 0.26728(10) 0.0110(2) Uani 1 1 d . . . . .
N2 N 0.32791(11) 0.58349(10) 0.06943(10) 0.0127(2) Uani 1 1 d . . . . .
H2N H 0.350787 0.542253 0.006211 0.015 Uiso 1 1 d R U . . .
N3 N 0.28502(12) 0.41890(10) 0.17518(11) 0.0152(3) Uani 1 1 d . . . . .
H3N H 0.282430 0.381199 0.241219 0.018 Uiso 1 1 d R U . . .
C1 C 0.22340(13) 0.73680(12) 0.50630(12) 0.0135(3) Uani 1 1 d . . . . .
C2 C 0.29237(15) 0.68235(13) 0.58340(13) 0.0182(3) Uani 1 1 d . . . . .
H2 H 0.375828 0.679705 0.572698 0.022 Uiso 1 1 calc R U . . .
C3 C 0.21379(16) 0.63326(14) 0.67834(13) 0.0223(3) Uani 1 1 d . . . . .
H3 H 0.235413 0.592281 0.742262 0.027 Uiso 1 1 calc R U . . .
C4 C 0.09700(15) 0.65642(14) 0.66059(13) 0.0206(3) Uani 1 1 d . . . . .
H4 H 0.027334 0.632953 0.710854 0.025 Uiso 1 1 calc R U . . .
C5 C 0.10149(14) 0.72017(13) 0.55576(13) 0.0166(3) Uani 1 1 d . . . . .
H5 H 0.035797 0.747083 0.523886 0.020 Uiso 1 1 calc R U . . .
C6 C 0.27145(13) 0.50812(12) 0.37046(12) 0.0129(3) Uani 1 1 d . . . . .
C7 C 0.34957(14) 0.46167(13) 0.44127(13) 0.0166(3) Uani 1 1 d . . . . .
H7 H 0.431809 0.468548 0.426461 0.020 Uiso 1 1 calc R U . . .
C8 C 0.28246(16) 0.40352(13) 0.53754(13) 0.0214(3) Uani 1 1 d . . . . .
H8 H 0.311722 0.365738 0.598963 0.026 Uiso 1 1 calc R U . . .
C9 C 0.16435(16) 0.41170(13) 0.52597(14) 0.0211(3) Uani 1 1 d . . . . .
H9 H 0.101141 0.379274 0.578001 0.025 Uiso 1 1 calc R U . . .
C10 C 0.15598(14) 0.47658(13) 0.42340(13) 0.0169(3) Uani 1 1 d . . . . .
H10 H 0.086646 0.495480 0.395267 0.020 Uiso 1 1 calc R U . . .
C11 C 0.33078(13) 0.93295(12) 0.40611(13) 0.0141(3) Uani 1 1 d . . . . .
C12 C 0.38733(14) 1.00499(13) 0.31940(14) 0.0180(3) Uani 1 1 d . . . . .
H12 H 0.403812 0.986225 0.242280 0.022 Uiso 1 1 calc R U . . .
C13 C 0.41965(14) 1.10438(13) 0.34575(15) 0.0202(3) Uani 1 1 d . . . . .
H13 H 0.456792 1.154136 0.286509 0.024 Uiso 1 1 calc R U . . .
C14 C 0.39765(15) 1.13087(14) 0.45851(15) 0.0222(3) Uani 1 1 d . . . . .
H14 H 0.421250 1.197976 0.476388 0.027 Uiso 1 1 calc R U . . .
C15 C 0.34168(15) 1.06008(15) 0.54456(15) 0.0239(4) Uani 1 1 d . . . . .
H15 H 0.326531 1.078734 0.621581 0.029 Uiso 1 1 calc R U . . .
C16 C 0.30721(14) 0.96128(14) 0.51916(14) 0.0194(3) Uani 1 1 d . . . . .
H16 H 0.267701 0.913212 0.578705 0.023 Uiso 1 1 calc R U . . .
C17 C 0.15224(13) 0.85787(12) 0.31920(12) 0.0129(3) Uani 1 1 d . . . . .
C18 C 0.08683(13) 0.78040(13) 0.29146(12) 0.0148(3) Uani 1 1 d . . . . .
H18 H 0.115098 0.701755 0.294275 0.018 Uiso 1 1 calc R U . . .
C19 C -0.01873(14) 0.81802(14) 0.26001(13) 0.0179(3) Uani 1 1 d . . . . .
H19 H -0.063090 0.765016 0.242591 0.021 Uiso 1 1 calc R U . . .
C20 C -0.05983(14) 0.93322(14) 0.25389(14) 0.0206(3) Uani 1 1 d . . . . .
H20 H -0.131760 0.958880 0.231625 0.025 Uiso 1 1 calc R U . . .
C21 C 0.00415(15) 1.01018(14) 0.28026(15) 0.0228(3) Uani 1 1 d . . . . .
H21 H -0.023871 1.088793 0.275664 0.027 Uiso 1 1 calc R U . . .
C22 C 0.10944(14) 0.97342(13) 0.31355(14) 0.0191(3) Uani 1 1 d . . . . .
H22 H 0.152292 1.026908 0.332454 0.023 Uiso 1 1 calc R U . . .
C23 C 0.30582(12) 0.52699(12) 0.17113(12) 0.0116(3) Uani 1 1 d . . . . .
C24 C 0.30972(13) 0.70681(11) 0.04820(12) 0.0113(3) Uani 1 1 d . . . . .
H24 H 0.284261 0.742052 0.123433 0.014 Uiso 1 1 calc R U . . .
C25 C 0.20976(13) 0.73967(12) -0.01302(13) 0.0151(3) Uani 1 1 d . . . . .
H25A H 0.135521 0.714008 0.034832 0.018 Uiso 1 1 calc R U . . .
H25B H 0.230798 0.701344 -0.085502 0.018 Uiso 1 1 calc R U . . .
C26 C 0.18892(14) 0.86781(13) -0.03760(14) 0.0180(3) Uani 1 1 d . . . . .
H26A H 0.126992 0.886431 -0.080862 0.022 Uiso 1 1 calc R U . . .
H26B H 0.159951 0.905786 0.035126 0.022 Uiso 1 1 calc R U . . .
C27 C 0.30368(14) 0.91146(13) -0.10611(13) 0.0171(3) Uani 1 1 d . . . . .
H27A H 0.329042 0.878621 -0.181629 0.021 Uiso 1 1 calc R U . . .
H27B H 0.289214 0.994795 -0.118109 0.021 Uiso 1 1 calc R U . . .
C28 C 0.40194(13) 0.87909(12) -0.04293(13) 0.0160(3) Uani 1 1 d . . . . .
H28A H 0.378846 0.916832 0.029975 0.019 Uiso 1 1 calc R U . . .
H28B H 0.476237 0.905936 -0.089205 0.019 Uiso 1 1 calc R U . . .
C29 C 0.42446(13) 0.75085(12) -0.01912(13) 0.0143(3) Uani 1 1 d . . . . .
H29A H 0.454381 0.713238 -0.091999 0.017 Uiso 1 1 calc R U . . .
H29B H 0.485891 0.732644 0.024751 0.017 Uiso 1 1 calc R U . . .
C30 C 0.26101(13) 0.35942(12) 0.08511(12) 0.0116(3) Uani 1 1 d . . . . .
H30 H 0.331067 0.358427 0.017790 0.014 Uiso 1 1 calc R U . . .
C31 C 0.24929(14) 0.23785(12) 0.13250(13) 0.0147(3) Uani 1 1 d . . . . .
H31A H 0.323676 0.203563 0.153443 0.018 Uiso 1 1 calc R U . . .
H31B H 0.183446 0.238172 0.202230 0.018 Uiso 1 1 calc R U . . .
C32 C 0.22503(15) 0.16700(13) 0.04582(14) 0.0189(3) Uani 1 1 d . . . . .
H32A H 0.213833 0.089915 0.080031 0.023 Uiso 1 1 calc R U . . .
H32B H 0.294314 0.160413 -0.020931 0.023 Uiso 1 1 calc R U . . .
C33 C 0.11408(16) 0.22070(14) 0.00739(15) 0.0233(3) Uani 1 1 d . . . . .
H33A H 0.043583 0.221109 0.072862 0.028 Uiso 1 1 calc R U . . .
H33B H 0.101826 0.175330 -0.051480 0.028 Uiso 1 1 calc R U . . .
C34 C 0.12685(15) 0.34185(13) -0.04101(14) 0.0192(3) Uani 1 1 d . . . . .
H34A H 0.053307 0.376028 -0.063592 0.023 Uiso 1 1 calc R U . . .
H34B H 0.193856 0.340878 -0.109803 0.023 Uiso 1 1 calc R U . . .
C35 C 0.14940(13) 0.41362(12) 0.04692(13) 0.0144(3) Uani 1 1 d . . . . .
H35A H 0.079924 0.419410 0.113524 0.017 Uiso 1 1 calc R U . . .
H35B H 0.160155 0.490935 0.013175 0.017 Uiso 1 1 calc R U . . .

loop_
_atom_site_aniso_label
_atom_site_aniso_U_11
_atom_site_aniso_U_22
_atom_site_aniso_U_33
_atom_site_aniso_U_23
_atom_site_aniso_U_13
_atom_site_aniso_U_12
Pd 0.01135(6) 0.00939(6) 0.00999(6) -0.00261(4) -0.00340(4) -0.00166(4)
Cl1 0.01573(17) 0.01596(17) 0.01614(16) -0.00552(13) -0.00313(13) 0.00180(13)
Cl2 0.01509(17) 0.01758(17) 0.02243(18) -0.00576(14) -0.00470(14) -0.00551(13)
Fe 0.01747(11) 0.01111(10) 0.01024(10) -0.00022(7) -0.00341(8) -0.00039(8)
P 0.01286(17) 0.00948(16) 0.01142(16) -0.00263(13) -0.00381(13) -0.00187(13)
N1 0.0148(6) 0.0089(5) 0.0105(5) -0.0006(4) -0.0042(5) -0.0031(4)
N2 0.0198(6) 0.0079(5) 0.0108(5) -0.0019(4) -0.0043(5) -0.0015(5)
N3 0.0270(7) 0.0093(6) 0.0125(6) 0.0008(5) -0.0098(5) -0.0047(5)
C1 0.0172(7) 0.0116(7) 0.0124(6) -0.0035(5) -0.0048(6) -0.0006(5)
C2 0.0233(8) 0.0165(7) 0.0174(7) -0.0043(6) -0.0104(6) 0.0006(6)
C3 0.0361(9) 0.0198(8) 0.0114(7) -0.0029(6) -0.0086(7) 0.0010(7)
C4 0.0262(8) 0.0183(8) 0.0127(7) -0.0028(6) 0.0027(6) -0.0007(6)
C5 0.0187(7) 0.0139(7) 0.0151(7) -0.0024(6) -0.0014(6) 0.0002(6)
C6 0.0175(7) 0.0094(6) 0.0123(6) -0.0028(5) -0.0039(5) -0.0012(5)
C7 0.0193(7) 0.0142(7) 0.0155(7) -0.0022(6) -0.0053(6) 0.0030(6)
C8 0.0335(9) 0.0124(7) 0.0154(7) 0.0015(6) -0.0056(7) 0.0041(6)
C9 0.0304(9) 0.0135(7) 0.0172(7) 0.0002(6) -0.0004(6) -0.0055(6)
C10 0.0202(8) 0.0137(7) 0.0170(7) -0.0013(6) -0.0030(6) -0.0057(6)
C11 0.0139(7) 0.0109(6) 0.0184(7) -0.0051(5) -0.0051(6) -0.0006(5)
C12 0.0206(8) 0.0153(7) 0.0194(7) -0.0029(6) -0.0066(6) -0.0025(6)
C13 0.0193(8) 0.0135(7) 0.0283(8) -0.0013(6) -0.0064(6) -0.0029(6)
C14 0.0198(8) 0.0150(7) 0.0344(9) -0.0114(7) -0.0079(7) -0.0020(6)
C15 0.0245(8) 0.0245(8) 0.0245(8) -0.0144(7) -0.0030(7) -0.0054(7)
C16 0.0190(8) 0.0200(8) 0.0198(8) -0.0082(6) -0.0020(6) -0.0043(6)
C17 0.0134(7) 0.0136(7) 0.0115(6) -0.0004(5) -0.0030(5) -0.0010(5)
C18 0.0164(7) 0.0136(7) 0.0143(7) -0.0004(5) -0.0042(6) -0.0015(5)
C19 0.0178(7) 0.0219(8) 0.0155(7) 0.0004(6) -0.0058(6) -0.0054(6)
C20 0.0163(7) 0.0243(8) 0.0197(8) 0.0018(6) -0.0063(6) 0.0030(6)
C21 0.0228(8) 0.0157(7) 0.0284(9) 0.0006(6) -0.0078(7) 0.0036(6)
C22 0.0200(8) 0.0144(7) 0.0237(8) -0.0015(6) -0.0072(6) -0.0012(6)
C23 0.0112(6) 0.0096(6) 0.0150(7) -0.0022(5) -0.0051(5) -0.0008(5)
C24 0.0151(7) 0.0075(6) 0.0118(6) -0.0002(5) -0.0040(5) -0.0019(5)
C25 0.0160(7) 0.0137(7) 0.0184(7) 0.0013(6) -0.0083(6) -0.0047(5)
C26 0.0166(7) 0.0139(7) 0.0248(8) 0.0032(6) -0.0092(6) -0.0016(6)
C27 0.0208(8) 0.0123(7) 0.0193(7) 0.0027(6) -0.0071(6) -0.0037(6)
C28 0.0153(7) 0.0129(7) 0.0200(7) 0.0013(6) -0.0031(6) -0.0054(6)
C29 0.0130(7) 0.0127(7) 0.0168(7) 0.0000(5) -0.0035(6) -0.0016(5)
C30 0.0144(7) 0.0094(6) 0.0130(6) -0.0025(5) -0.0056(5) -0.0027(5)
C31 0.0194(7) 0.0094(6) 0.0171(7) -0.0012(5) -0.0069(6) -0.0026(5)
C32 0.0272(8) 0.0112(7) 0.0212(8) -0.0039(6) -0.0084(6) -0.0050(6)
C33 0.0279(9) 0.0203(8) 0.0283(9) -0.0006(7) -0.0145(7) -0.0113(7)
C34 0.0203(8) 0.0199(8) 0.0220(8) -0.0003(6) -0.0124(6) -0.0045(6)
C35 0.0141(7) 0.0121(7) 0.0170(7) -0.0011(5) -0.0048(6) -0.0001(5)

loop_
_atom_type_symbol
_atom_type_description
_atom_type_scat_dispersion_real
_atom_type_scat_dispersion_imag
_atom_type_scat_source
C C 0.0033 0.0016 'International Tables Vol C Tables 4.2.6.8 and 6.1.1.4'
H H 0.0000 0.0000 'International Tables Vol C Tables 4.2.6.8 and 6.1.1.4'
Cl Cl 0.1484 0.1585 'International Tables Vol C Tables 4.2.6.8 and 6.1.1.4'
Fe Fe 0.3463 0.8444 'International Tables Vol C Tables 4.2.6.8 and 6.1.1.4'
N N 0.0061 0.0033 'International Tables Vol C Tables 4.2.6.8 and 6.1.1.4'
P P 0.1023 0.0942 'International Tables Vol C Tables 4.2.6.8 and 6.1.1.4'
Pd Pd -0.9988 1.0072 'International Tables Vol C Tables 4.2.6.8 and 6.1.1.4'

loop_
_geom_angle_atom_site_label_1
_geom_angle_atom_site_label_2
_geom_angle_atom_site_label_3
_geom_angle
_geom_angle_site_symmetry_1
_geom_angle_site_symmetry_3
_geom_angle_publ_flag
N1 Pd P 90.85(3) . . ?
N1 Pd Cl2 176.19(3) . . ?
P Pd Cl2 92.959(14) . . ?
N1 Pd Cl1 86.36(3) . . ?
P Pd Cl1 170.715(13) . . ?
Cl2 Pd Cl1 89.876(14) . . ?
C1 Fe C2 41.70(6) . . ?
C1 Fe C6 105.66(6) . . ?
C2 Fe C6 122.24(6) . . ?
C1 Fe C8 152.49(7) . . ?
C2 Fe C8 116.84(7) . . ?
C6 Fe C8 69.02(6) . . ?
C1 Fe C7 117.51(6) . . ?
C2 Fe C7 103.19(7) . . ?
C6 Fe C7 41.14(6) . . ?
C8 Fe C7 40.76(6) . . ?
C1 Fe C10 125.79(6) . . ?
C2 Fe C10 161.53(6) . . ?
C6 Fe C10 41.12(6) . . ?
C8 Fe C10 68.82(7) . . ?
C7 Fe C10 68.99(6) . . ?
C1 Fe C9 164.57(7) . . ?
C2 Fe C9 153.53(7) . . ?
C6 Fe C9 68.68(6) . . ?
C8 Fe C9 40.55(7) . . ?
C7 Fe C9 68.33(7) . . ?
C10 Fe C9 40.73(6) . . ?
C1 Fe C5 41.38(6) . . ?
C2 Fe C5 69.41(6) . . ?
C6 Fe C5 121.68(6) . . ?
C8 Fe C5 163.84(7) . . ?
C7 Fe C5 155.16(6) . . ?
C10 Fe C5 110.31(6) . . ?
C9 Fe C5 128.37(7) . . ?
C1 Fe C3 69.26(6) . . ?
C2 Fe C3 40.79(7) . . ?
C6 Fe C3 159.28(7) . . ?
C8 Fe C3 105.74(7) . . ?
C7 Fe C3 122.01(7) . . ?
C10 Fe C3 157.47(7) . . ?
C9 Fe C3 121.14(7) . . ?
C5 Fe C3 68.55(6) . . ?
C1 Fe C4 68.81(6) . . ?
C2 Fe C4 68.54(7) . . ?
C6 Fe C4 158.14(6) . . ?
C8 Fe C4 125.77(6) . . ?
C7 Fe C4 160.48(6) . . ?
C10 Fe C4 123.99(7) . . ?
C9 Fe C4 110.79(7) . . ?
C5 Fe C4 40.36(6) . . ?
C3 Fe C4 40.46(7) . . ?
C1 P C11 104.46(7) . . ?
C1 P C17 102.16(7) . . ?
C11 P C17 103.62(7) . . ?
C1 P Pd 108.19(5) . . ?
C11 P Pd 117.81(5) . . ?
C17 P Pd 118.69(5) . . ?
C23 N1 C6 116.37(12) . . ?
C23 N1 Pd 119.49(10) . . ?
C6 N1 Pd 113.42(9) . . ?
C23 N2 C24 126.33(12) . . ?
C23 N2 H2N 117.7 . . ?
C24 N2 H2N 115.7 . . ?
C23 N3 C30 127.87(12) . . ?
C23 N3 H3N 115.1 . . ?
C30 N3 H3N 116.9 . . ?
C5 C1 C2 107.36(13) . . ?
C5 C1 P 128.15(11) . . ?
C2 C1 P 124.41(12) . . ?
C5 C1 Fe 70.34(8) . . ?
C2 C1 Fe 69.23(9) . . ?
P C1 Fe 123.28(8) . . ?
C3 C2 C1 108.12(14) . . ?
C3 C2 Fe 70.78(9) . . ?
C1 C2 Fe 69.07(8) . . ?
C3 C2 H2 125.9 . . ?
C1 C2 H2 125.9 . . ?
Fe C2 H2 125.8 . . ?
C2 C3 C4 107.87(14) . . ?
C2 C3 Fe 68.44(9) . . ?
C4 C3 Fe 69.92(9) . . ?
C2 C3 H3 126.1 . . ?
C4 C3 H3 126.1 . . ?
Fe C3 H3 127.1 . . ?
C5 C4 C3 108.95(14) . . ?
C5 C4 Fe 69.45(9) . . ?
C3 C4 Fe 69.61(9) . . ?
C5 C4 H4 125.5 . . ?
C3 C4 H4 125.5 . . ?
Fe C4 H4 127.0 . . ?
C4 C5 C1 107.71(14) . . ?
C4 C5 Fe 70.20(9) . . ?
C1 C5 Fe 68.29(8) . . ?
C4 C5 H5 126.1 . . ?
C1 C5 H5 126.1 . . ?
Fe C5 H5 126.9 . . ?
N1 C6 C7 125.97(13) . . ?
N1 C6 C10 126.27(13) . . ?
C7 C6 C10 107.75(13) . . ?
N1 C6 Fe 125.08(10) . . ?
C7 C6 Fe 69.64(8) . . ?
C10 C6 Fe 69.85(8) . . ?
C8 C7 C6 108.02(14) . . ?
C8 C7 Fe 69.54(9) . . ?
C6 C7 Fe 69.22(8) . . ?
C8 C7 H7 126.0 . . ?
C6 C7 H7 126.0 . . ?
Fe C7 H7 126.8 . . ?
C9 C8 C7 108.09(14) . . ?
C9 C8 Fe 70.06(9) . . ?
C7 C8 Fe 69.70(9) . . ?
C9 C8 H8 126.0 . . ?
C7 C8 H8 126.0 . . ?
Fe C8 H8 125.9 . . ?
C8 C9 C10 108.73(14) . . ?
C8 C9 Fe 69.39(9) . . ?
C10 C9 Fe 69.58(9) . . ?
C8 C9 H9 125.6 . . ?
C10 C9 H9 125.6 . . ?
Fe C9 H9 127.0 . . ?
C9 C10 C6 107.41(14) . . ?
C9 C10 Fe 69.69(9) . . ?
C6 C10 Fe 69.03(8) . . ?
C9 C10 H10 126.3 . . ?
C6 C10 H10 126.3 . . ?
Fe C10 H10 126.5 . . ?
C12 C11 C16 119.48(14) . . ?
C12 C11 P 119.71(11) . . ?
C16 C11 P 120.78(12) . . ?
C13 C12 C11 120.03(15) . . ?
C13 C12 H12 120.0 . . ?
C11 C12 H12 120.0 . . ?
C14 C13 C12 120.06(15) . . ?
C14 C13 H13 120.0 . . ?
C12 C13 H13 120.0 . . ?
C15 C14 C13 120.16(15) . . ?
C15 C14 H14 119.9 . . ?
C13 C14 H14 119.9 . . ?
C14 C15 C16 120.31(15) . . ?
C14 C15 H15 119.8 . . ?
C16 C15 H15 119.8 . . ?
C15 C16 C11 119.94(15) . . ?
C15 C16 H16 120.0 . . ?
C11 C16 H16 120.0 . . ?
C22 C17 C18 118.81(14) . . ?
C22 C17 P 121.53(11) . . ?
C18 C17 P 119.52(11) . . ?
C19 C18 C17 120.42(14) . . ?
C19 C18 H18 119.8 . . ?
C17 C18 H18 119.8 . . ?
C18 C19 C20 120.18(15) . . ?
C18 C19 H19 119.9 . . ?
C20 C19 H19 119.9 . . ?
C21 C20 C19 119.88(15) . . ?
C21 C20 H20 120.1 . . ?
C19 C20 H20 120.1 . . ?
C20 C21 C22 120.52(15) . . ?
C20 C21 H21 119.7 . . ?
C22 C21 H21 119.7 . . ?
C21 C22 C17 120.17(15) . . ?
C21 C22 H22 119.9 . . ?
C17 C22 H22 119.9 . . ?
N2 C23 N1 121.98(13) . . ?
N2 C23 N3 117.84(13) . . ?
N1 C23 N3 120.17(13) . . ?
N2 C24 C29 111.47(12) . . ?
N2 C24 C25 109.56(11) . . ?
C29 C24 C25 111.40(12) . . ?
N2 C24 H24 108.1 . . ?
C29 C24 H24 108.1 . . ?
C25 C24 H24 108.1 . . ?
C24 C25 C26 111.08(12) . . ?
C24 C25 H25A 109.4 . . ?
C26 C25 H25A 109.4 . . ?
C24 C25 H25B 109.4 . . ?
C26 C25 H25B 109.4 . . ?
H25A C25 H25B 108.0 . . ?
C27 C26 C25 110.88(13) . . ?
C27 C26 H26A 109.5 . . ?
C25 C26 H26A 109.5 . . ?
C27 C26 H26B 109.5 . . ?
C25 C26 H26B 109.5 . . ?
H26A C26 H26B 108.1 . . ?
C28 C27 C26 110.22(12) . . ?
C28 C27 H27A 109.6 . . ?
C26 C27 H27A 109.6 . . ?
C28 C27 H27B 109.6 . . ?
C26 C27 H27B 109.6 . . ?
H27A C27 H27B 108.1 . . ?
C27 C28 C29 111.37(12) . . ?
C27 C28 H28A 109.4 . . ?
C29 C28 H28A 109.4 . . ?
C27 C28 H28B 109.4 . . ?
C29 C28 H28B 109.4 . . ?
H28A C28 H28B 108.0 . . ?
C24 C29 C28 110.28(12) . . ?
C24 C29 H29A 109.6 . . ?
C28 C29 H29A 109.6 . . ?
C24 C29 H29B 109.6 . . ?
C28 C29 H29B 109.6 . . ?
H29A C29 H29B 108.1 . . ?
N3 C30 C31 106.31(11) . . ?
N3 C30 C35 113.53(12) . . ?
C31 C30 C35 110.86(12) . . ?
N3 C30 H30 108.7 . . ?
C31 C30 H30 108.7 . . ?
C35 C30 H30 108.7 . . ?
C32 C31 C30 111.23(12) . . ?
C32 C31 H31A 109.4 . . ?
C30 C31 H31A 109.4 . . ?
C32 C31 H31B 109.4 . . ?
C30 C31 H31B 109.4 . . ?
H31A C31 H31B 108.0 . . ?
C31 C32 C33 110.72(13) . . ?
C31 C32 H32A 109.5 . . ?
C33 C32 H32A 109.5 . . ?
C31 C32 H32B 109.5 . . ?
C33 C32 H32B 109.5 . . ?
H32A C32 H32B 108.1 . . ?
C32 C33 C34 110.56(13) . . ?
C32 C33 H33A 109.5 . . ?
C34 C33 H33A 109.5 . . ?
C32 C33 H33B 109.5 . . ?
C34 C33 H33B 109.5 . . ?
H33A C33 H33B 108.1 . . ?
C33 C34 C35 110.90(13) . . ?
C33 C34 H34A 109.5 . . ?
C35 C34 H34A 109.5 . . ?
C33 C34 H34B 109.5 . . ?
C35 C34 H34B 109.5 . . ?
H34A C34 H34B 108.0 . . ?
C34 C35 C30 109.85(12) . . ?
C34 C35 H35A 109.7 . . ?
C30 C35 H35A 109.7 . . ?
C34 C35 H35B 109.7 . . ?
C30 C35 H35B 109.7 . . ?
H35A C35 H35B 108.2 . . ?

loop_
_geom_bond_atom_site_label_1
_geom_bond_atom_site_label_2
_geom_bond_distance
_geom_bond_site_symmetry_2
_geom_bond_publ_flag
Pd N1 2.0607(12) . ?
Pd P 2.2776(4) . ?
Pd Cl2 2.2907(4) . ?
Pd Cl1 2.3828(4) . ?
Fe C1 2.0223(15) . ?
Fe C2 2.0246(16) . ?
Fe C6 2.0359(14) . ?
Fe C8 2.0393(15) . ?
Fe C7 2.0414(15) . ?
Fe C10 2.0468(15) . ?
Fe C9 2.0482(16) . ?
Fe C5 2.0498(15) . ?
Fe C3 2.0556(15) . ?
Fe C4 2.0597(15) . ?
P C1 1.8001(15) . ?
P C11 1.8170(15) . ?
P C17 1.8293(15) . ?
N1 C23 1.3434(18) . ?
N1 C6 1.4222(18) . ?
N2 C23 1.3377(18) . ?
N2 C24 1.4678(17) . ?
N2 H2N 0.9127 . ?
N3 C23 1.3481(18) . ?
N3 C30 1.4687(18) . ?
N3 H3N 0.8802 . ?
C1 C5 1.439(2) . ?
C1 C2 1.440(2) . ?
C2 C3 1.422(2) . ?
C2 H2 0.9500 . ?
C3 C4 1.423(2) . ?
C3 H3 0.9500 . ?
C4 C5 1.418(2) . ?
C4 H4 0.9500 . ?
C5 H5 0.9500 . ?
C6 C7 1.433(2) . ?
C6 C10 1.434(2) . ?
C7 C8 1.421(2) . ?
C7 H7 0.9500 . ?
C8 C9 1.416(2) . ?
C8 H8 0.9500 . ?
C9 C10 1.425(2) . ?
C9 H9 0.9500 . ?
C10 H10 0.9500 . ?
C11 C12 1.394(2) . ?
C11 C16 1.396(2) . ?
C12 C13 1.392(2) . ?
C12 H12 0.9500 . ?
C13 C14 1.388(2) . ?
C13 H13 0.9500 . ?
C14 C15 1.378(3) . ?
C14 H14 0.9500 . ?
C15 C16 1.393(2) . ?
C15 H15 0.9500 . ?
C16 H16 0.9500 . ?
C17 C22 1.400(2) . ?
C17 C18 1.405(2) . ?
C18 C19 1.387(2) . ?
C18 H18 0.9500 . ?
C19 C20 1.392(2) . ?
C19 H19 0.9500 . ?
C20 C21 1.381(2) . ?
C20 H20 0.9500 . ?
C21 C22 1.393(2) . ?
C21 H21 0.9500 . ?
C22 H22 0.9500 . ?
C24 C29 1.527(2) . ?
C24 C25 1.5292(19) . ?
C24 H24 1.0000 . ?
C25 C26 1.530(2) . ?
C25 H25A 0.9900 . ?
C25 H25B 0.9900 . ?
C26 C27 1.529(2) . ?
C26 H26A 0.9900 . ?
C26 H26B 0.9900 . ?
C27 C28 1.528(2) . ?
C27 H27A 0.9900 . ?
C27 H27B 0.9900 . ?
C28 C29 1.531(2) . ?
C28 H28A 0.9900 . ?
C28 H28B 0.9900 . ?
C29 H29A 0.9900 . ?
C29 H29B 0.9900 . ?
C30 C31 1.5281(19) . ?
C30 C35 1.5322(19) . ?
C30 H30 1.0000 . ?
C31 C32 1.521(2) . ?
C31 H31A 0.9900 . ?
C31 H31B 0.9900 . ?
C32 C33 1.525(2) . ?
C32 H32A 0.9900 . ?
C32 H32B 0.9900 . ?
C33 C34 1.528(2) . ?
C33 H33A 0.9900 . ?
C33 H33B 0.9900 . ?
C34 C35 1.531(2) . ?
C34 H34A 0.9900 . ?
C34 H34B 0.9900 . ?
C35 H35A 0.9900 . ?
C35 H35B 0.9900 . ?
